data_7154559
loop_
_publ_author_name
'Zhang, De-Qing'
'Lin, Rui-Lian'
'Sun, Wen-Qi'
'Tao, Zhu'
'Zhu, Qian-Jian'
'Liu, Jing-Xin'

_publ_section_title
;
 Mixed behavior of p-phenylenediaminium guest binding with the inverted
 cucurbit[6]uril host.
;
_journal_issue 30
_journal_name_full 'Organic &amp; biomolecular chemistry'
_journal_page_first 8330
_journal_page_last 8334
_journal_paper_doi 10.1039/c5ob01074h
_journal_volume 13
_journal_year 2015
_chemical_formula_sum 'C42 H68 Cl4 N26 O23 Zn'
_chemical_formula_weight 1512.39
_chemical_name_systematic
; 
 ? 
;
_space_group_IT_number 14
_symmetry_cell_setting monoclinic
_symmetry_space_group_name_Hall '-P 2ybc'
_symmetry_space_group_name_H-M 'P 1 21/c 1'
_atom_sites_solution_hydrogens geom
_atom_sites_solution_primary direct
_atom_sites_solution_secondary difmap
_audit_creation_method SHELXL-97
_audit_update_record
;
2015-05-25 deposited with the CCDC.
2015-06-30 downloaded from the CCDC.
;
_cell_angle_alpha 90.00
_cell_angle_beta 110.312(2)
_cell_angle_gamma 90.00
_cell_formula_units_Z 4
_cell_length_a 16.4668(10)
_cell_length_b 19.1843(12)
_cell_length_c 21.8267(13)
_cell_measurement_reflns_used 9994
_cell_measurement_temperature 223(2)
_cell_measurement_theta_max 25.31
_cell_measurement_theta_min 2.24
_cell_volume 6466.4(7)
_computing_cell_refinement 'Bruker SMART'
_computing_data_collection 'Bruker SMART'
_computing_data_reduction 'Bruker SAINT'
_computing_molecular_graphics 'Bruker SHELXTL'
_computing_publication_material 'Bruker SHELXTL'
_computing_structure_refinement 'SHELXL-97 (Sheldrick, 1997)'
_computing_structure_solution 'SHELXS-97 (Sheldrick, 1990)'
_diffrn_ambient_temperature 223(2)
_diffrn_measured_fraction_theta_full 0.983
_diffrn_measured_fraction_theta_max 0.983
_diffrn_measurement_device_type 'Bruker Smart Apex CCD area detector'
_diffrn_measurement_method 'phi and omega scans'
_diffrn_radiation_monochromator graphite
_diffrn_radiation_source 'fine-focus sealed tube'
_diffrn_radiation_type MoK\a
_diffrn_radiation_wavelength 0.71073
_diffrn_reflns_av_R_equivalents 0.0914
_diffrn_reflns_av_sigmaI/netI 0.0662
_diffrn_reflns_limit_h_max 20
_diffrn_reflns_limit_h_min -20
_diffrn_reflns_limit_k_max 23
_diffrn_reflns_limit_k_min -23
_diffrn_reflns_limit_l_max 26
_diffrn_reflns_limit_l_min -26
_diffrn_reflns_number 68606
_diffrn_reflns_theta_full 26.00
_diffrn_reflns_theta_max 26.00
_diffrn_reflns_theta_min 1.45
_diffrn_standards_decay_% none
_exptl_absorpt_coefficient_mu 0.641
_exptl_absorpt_correction_T_max 0.8880
_exptl_absorpt_correction_T_min 0.8512
_exptl_absorpt_correction_type multi-scan
_exptl_absorpt_process_details 'SADABS; Bruker, 2000'
_exptl_crystal_colour colorless
_exptl_crystal_density_diffrn 1.554
_exptl_crystal_density_meas ?
_exptl_crystal_density_method 'not measured'
_exptl_crystal_description block
_exptl_crystal_F_000 3136
_exptl_crystal_size_max 0.26
_exptl_crystal_size_mid 0.22
_exptl_crystal_size_min 0.19
_platon_squeeze_details
;
;
_refine_diff_density_max 1.104
_refine_diff_density_min -0.820
_refine_diff_density_rms 0.090
_refine_ls_extinction_method none
_refine_ls_goodness_of_fit_ref 1.020
_refine_ls_hydrogen_treatment constr
_refine_ls_matrix_type full
_refine_ls_number_parameters 811
_refine_ls_number_reflns 12502
_refine_ls_number_restraints 0
_refine_ls_restrained_S_all 1.020
_refine_ls_R_factor_all 0.0953
_refine_ls_R_factor_gt 0.0751
_refine_ls_shift/su_max 0.000
_refine_ls_shift/su_mean 0.000
_refine_ls_structure_factor_coef Fsqd
_refine_ls_weighting_details 'calc w=1/[\s^2^(Fo^2^)+(0.1656P)^2^+0.0000P] where P=(Fo^2^+2Fc^2^)/3'
_refine_ls_weighting_scheme calc
_refine_ls_wR_factor_gt 0.2273
_refine_ls_wR_factor_ref 0.2428
_reflns_number_gt 8647
_reflns_number_total 12502
_reflns_threshold_expression >2sigma(I)
_cod_data_source_file c5ob01074h2.cif
_cod_data_source_block 1
_cod_depositor_comments
;
The following automatic conversions were performed:

'_symmetry_cell_setting' value 'Monoclinic' changed to 'monoclinic'
according to
/usr/data/users/saulius/crontab/automatic-downloads/rss-feeds/RSC/lib/dictionaries/cif_core.dic
dictionary named 'cif_core.dic' version 2.4.2 from 2011-04-26.

'_exptl_absorpt_correction_type' value 'multi scan' changed to
'multi-scan' according to
/usr/data/users/saulius/crontab/automatic-downloads/rss-feeds/RSC/lib/dictionaries/cif_core.dic
dictionary named 'cif_core.dic' version 2.4.2 from 2011-04-26.

'_exptl_crystal_density_meas' value 'not measured' was changed to '?'
- the value is perceived as not measured.

Automatic conversion script
Id: cif_fix_values 3271 2015-04-21 07:52:19Z andrius 

 Adding full bibliography for 7154559--7154560.cif.
;
_cod_original_sg_symbol_H-M P2(1)/c
_cod_database_code 7154559

loop_
_symmetry_equiv_pos_as_xyz
'x, y, z'
'-x, y+1/2, -z+1/2'
'-x, -y, -z'
'x, -y-1/2, z-1/2'

loop_
_atom_site_label
_atom_site_type_symbol
_atom_site_fract_x
_atom_site_fract_y
_atom_site_fract_z
_atom_site_U_iso_or_equiv
_atom_site_adp_type
_atom_site_occupancy
_atom_site_symmetry_multiplicity
_atom_site_calc_flag
_atom_site_refinement_flags
_atom_site_attached_hydrogens
Zn1 Zn 0.66457(3) 0.05434(3) 0.41242(3) 0.0585(2) Uani 1 1 d . 0
Cl1 Cl 0.57620(10) -0.03842(9) 0.37502(12) 0.1082(7) Uani 1 1 d . 0
Cl2 Cl 0.66487(10) 0.08526(9) 0.51302(7) 0.0848(4) Uani 1 1 d . 0
Cl3 Cl 0.61626(9) 0.15167(8) 0.34911(8) 0.0873(5) Uani 1 1 d . 0
Cl4 Cl 0.79708(7) 0.03135(6) 0.40814(7) 0.0657(4) Uani 1 1 d . 0
C37 C 1.0181(2) 0.35293(18) 0.59882(17) 0.0351(8) Uani 1 1 d . 0
H37 H 0.9807 0.3742 0.5607 0.042 Uiso 1 1 calc R 0
C38 C 1.1065(2) 0.36374(17) 0.61871(17) 0.0318(7) Uani 1 1 d . 0
C39 C 1.1620(2) 0.33669(19) 0.67589(18) 0.0362(8) Uani 1 1 d . 0
H39 H 1.2216 0.3463 0.6894 0.043 Uiso 1 1 calc R 0
C40 C 1.1293(2) 0.29495(18) 0.71381(17) 0.0347(7) Uani 1 1 d . 0
H40 H 1.1665 0.2760 0.7533 0.042 Uiso 1 1 calc R 0
C41 C 1.0410(2) 0.28149(17) 0.69284(16) 0.0316(7) Uani 1 1 d . 0
C42 C 0.9853(2) 0.30985(18) 0.63637(18) 0.0353(8) Uani 1 1 d . 0
H42 H 0.9256 0.3005 0.6230 0.042 Uiso 1 1 calc R 0
N25 N 1.1368(2) 0.40859(16) 0.57663(15) 0.0385(7) Uani 1 1 d . 0
H25A H 1.1947 0.4128 0.5938 0.058 Uiso 1 1 calc R 0
H25B H 1.1122 0.4510 0.5737 0.058 Uiso 1 1 calc R 0
H25C H 1.1219 0.3895 0.5366 0.058 Uiso 1 1 calc R 0
N26 N 1.0090(2) 0.23422(16) 0.73225(16) 0.0420(7) Uani 1 1 d . 0
H26A H 1.0536 0.2200 0.7674 0.063 Uiso 1 1 calc R 0
H26B H 0.9838 0.1970 0.7081 0.063 Uiso 1 1 calc R 0
H26C H 0.9701 0.2567 0.7455 0.063 Uiso 1 1 calc R 0
C1 C 1.1218(3) 0.2447(2) 0.50479(18) 0.0428(9) Uani 1 1 d . 0
C2 C 1.1666(3) 0.1415(2) 0.56376(18) 0.0435(9) Uani 1 1 d . 0
H2 H 1.1985 0.1030 0.5520 0.052 Uiso 1 1 calc R 0
C3 C 1.0681(3) 0.1374(2) 0.52511(19) 0.0445(9) Uani 1 1 d . 0
H3 H 1.0535 0.0988 0.4930 0.053 Uiso 1 1 calc R 0
C4 C 1.0930(3) 0.12531(18) 0.63648(18) 0.0384(8) Uani 1 1 d . 0
C5 C 0.9663(3) 0.2222(2) 0.44329(18) 0.0435(9) Uani 1 1 d . 0
H5A H 0.9751 0.2595 0.4156 0.052 Uiso 1 1 calc R 0
H5B H 0.9454 0.1810 0.4157 0.052 Uiso 1 1 calc R 0
C6 C 0.9434(3) 0.1046(2) 0.5622(2) 0.0487(10) Uani 1 1 d . 0
H6A H 0.9403 0.0780 0.5996 0.058 Uiso 1 1 calc R 0
H6B H 0.9269 0.0733 0.5243 0.058 Uiso 1 1 calc R 0
C7 C 0.8711(2) 0.31116(19) 0.46277(17) 0.0372(8) Uani 1 1 d . 0
C8 C 0.8428(3) 0.19608(19) 0.48629(19) 0.0416(9) Uani 1 1 d . 0
H8 H 0.8156 0.1623 0.4508 0.050 Uiso 1 1 calc R 0
C9 C 0.7752(2) 0.24626(19) 0.49756(18) 0.0397(8) Uani 1 1 d . 0
H9 H 0.7157 0.2347 0.4686 0.048 Uiso 1 1 calc R 0
C10 C 0.8444(2) 0.18236(19) 0.59309(19) 0.0408(9) Uani 1 1 d . 0
C11 C 0.7545(2) 0.37859(19) 0.48141(18) 0.0393(8) Uani 1 1 d . 0
H11A H 0.6922 0.3689 0.4651 0.047 Uiso 1 1 calc R 0
H11B H 0.7664 0.4108 0.4508 0.047 Uiso 1 1 calc R 0
C12 C 0.7314(3) 0.2641(2) 0.5987(2) 0.0441(9) Uani 1 1 d . 0
H12A H 0.6722 0.2680 0.5674 0.053 Uiso 1 1 calc R 0
H12B H 0.7302 0.2323 0.6335 0.053 Uiso 1 1 calc R 0
C13 C 0.8272(2) 0.47085(18) 0.56088(18) 0.0356(8) Uani 1 1 d . 0
C14 C 0.7347(2) 0.3970(2) 0.59204(18) 0.0407(8) Uani 1 1 d . 0
H14 H 0.6710 0.4011 0.5720 0.049 Uiso 1 1 calc R 0
C15 C 0.7735(2) 0.4527(2) 0.64621(19) 0.0421(9) Uani 1 1 d . 0
H15 H 0.7279 0.4812 0.6540 0.050 Uiso 1 1 calc R 0
C16 C 0.8112(2) 0.3409(2) 0.69027(19) 0.0413(9) Uani 1 1 d . 0
C17 C 0.8757(3) 0.5553(2) 0.6531(2) 0.0438(9) Uani 1 1 d . 0
H17A H 0.8435 0.5780 0.6778 0.053 Uiso 1 1 calc R 0
H17B H 0.8801 0.5884 0.6201 0.053 Uiso 1 1 calc R 0
C18 C 0.8707(3) 0.4393(2) 0.76607(19) 0.0429(9) Uani 1 1 d . 0
H18A H 0.8640 0.4093 0.8004 0.052 Uiso 1 1 calc R 0
H18B H 0.8489 0.4858 0.7709 0.052 Uiso 1 1 calc R 0
C19 C 1.0331(3) 0.57978(18) 0.70343(18) 0.0391(8) Uani 1 1 d . 0
C20 C 0.9891(2) 0.46802(18) 0.72145(17) 0.0349(8) Uani 1 1 d . 0
H20 H 0.9741 0.4340 0.6851 0.042 Uiso 1 1 calc R 0
C21 C 1.0879(2) 0.47473(18) 0.75486(18) 0.0362(8) Uani 1 1 d . 0
H21 H 1.1189 0.4389 0.7389 0.043 Uiso 1 1 calc R 0
C22 C 1.0258(3) 0.44733(18) 0.83354(19) 0.0381(8) Uani 1 1 d . 0
C23 C 1.1937(3) 0.5703(2) 0.7475(2) 0.0521(11) Uani 1 1 d . 0
H23A H 1.1938 0.5943 0.7079 0.063 Uiso 1 1 calc R 0
H23B H 1.2103 0.6040 0.7835 0.063 Uiso 1 1 calc R 0
C24 C 1.1833(3) 0.4741(2) 0.8755(2) 0.0488(10) Uani 1 1 d . 0
H24A H 1.1925 0.5237 0.8861 0.059 Uiso 1 1 calc R 0
H24B H 1.1824 0.4496 0.9147 0.059 Uiso 1 1 calc R 0
C25 C 1.2905(2) 0.4891(2) 0.7180(2) 0.0465(10) Uani 1 1 d . 0
C26 C 1.3034(3) 0.4910(2) 0.8285(2) 0.0491(10) Uani 1 1 d . 0
H26 H 1.3322 0.5303 0.8574 0.059 Uiso 1 1 calc R 0
C27 C 1.3703(3) 0.4379(2) 0.8194(2) 0.0511(10) Uani 1 1 d . 0
H27 H 1.4303 0.4493 0.8475 0.061 Uiso 1 1 calc R 0
C28 C 1.2788(2) 0.3805(2) 0.8643(2) 0.0469(10) Uani 1 1 d . 0
C29 C 1.4119(3) 0.4112(3) 0.7202(2) 0.0557(11) Uani 1 1 d . 0
H29A H 1.4711 0.4076 0.7516 0.067 Uiso 1 1 calc R 0
H29B H 1.4137 0.4400 0.6836 0.067 Uiso 1 1 calc R 0
C30 C 1.3902(3) 0.3073(3) 0.8431(2) 0.0541(10) Uani 1 1 d . 0
H30A H 1.4522 0.3181 0.8578 0.065 Uiso 1 1 calc R 0
H30B H 1.3800 0.2783 0.8766 0.065 Uiso 1 1 calc R 0
C31 C 1.3362(2) 0.3290(2) 0.6313(2) 0.0467(10) Uani 1 1 d . 0
C32 C 1.4059(2) 0.2782(2) 0.7332(2) 0.0473(9) Uani 1 1 d . 0
H32 H 1.4696 0.2726 0.7510 0.057 Uiso 1 1 calc R 0
C33 C 1.3620(3) 0.2198(2) 0.6825(2) 0.0468(9) Uani 1 1 d . 0
H33 H 1.4049 0.1858 0.6779 0.056 Uiso 1 1 calc R 0
C34 C 1.3118(3) 0.2127(2) 0.7702(2) 0.0455(9) Uani 1 1 d . 0
C35 C 1.2807(3) 0.2289(3) 0.5584(2) 0.0573(11) Uani 1 1 d . 0
H35A H 1.3135 0.1875 0.5545 0.069 Uiso 1 1 calc R 0
H35B H 1.2832 0.2626 0.5253 0.069 Uiso 1 1 calc R 0
C36 C 1.2533(3) 0.1244(2) 0.6842(2) 0.0458(9) Uani 1 1 d . 0
H36A H 1.2407 0.1007 0.7196 0.055 Uiso 1 1 calc R 0
H36B H 1.2892 0.0932 0.6688 0.055 Uiso 1 1 calc R 0
N1 N 1.1905(2) 0.20898(18) 0.54488(16) 0.0460(8) Uani 1 1 d . 0
N2 N 1.0486(2) 0.20569(16) 0.49329(15) 0.0426(7) Uani 1 1 d . 0
N3 N 1.1724(2) 0.13751(17) 0.63088(15) 0.0422(7) Uani 1 1 d . 0
N4 N 1.0313(2) 0.12703(16) 0.57584(15) 0.0417(7) Uani 1 1 d . 0
N5 N 0.9008(2) 0.24399(16) 0.46960(15) 0.0404(7) Uani 1 1 d . 0
N6 N 0.8009(2) 0.31456(16) 0.48313(16) 0.0419(7) Uani 1 1 d . 0
N7 N 0.8810(2) 0.16232(16) 0.54871(16) 0.0412(7) Uani 1 1 d . 0
N8 N 0.7864(2) 0.23427(16) 0.56547(16) 0.0417(7) Uani 1 1 d . 0
N9 N 0.77784(19) 0.41202(17) 0.54535(14) 0.0383(7) Uani 1 1 d . 0
N10 N 0.8288(2) 0.49460(16) 0.62077(15) 0.0398(7) Uani 1 1 d . 0
N11 N 0.7604(2) 0.33209(17) 0.62666(15) 0.0414(7) Uani 1 1 d . 0
N12 N 0.8209(2) 0.41127(17) 0.70284(15) 0.0413(7) Uani 1 1 d . 0
N13 N 0.9631(2) 0.53793(15) 0.69766(15) 0.0382(7) Uani 1 1 d . 0
N14 N 1.1061(2) 0.54386(16) 0.73741(16) 0.0414(7) Uani 1 1 d . 0
N15 N 0.9614(2) 0.44385(17) 0.77357(15) 0.0401(7) Uani 1 1 d . 0
N16 N 1.1007(2) 0.46485(19) 0.82370(16) 0.0473(8) Uani 1 1 d . 0
N17 N 1.2559(2) 0.51413(17) 0.76245(17) 0.0457(8) Uani 1 1 d . 0
N18 N 1.3577(2) 0.44544(19) 0.75165(19) 0.0509(9) Uani 1 1 d . 0
N19 N 1.2535(2) 0.44803(19) 0.85755(17) 0.0474(8) Uani 1 1 d . 0
N20 N 1.3421(2) 0.37192(19) 0.83698(17) 0.0498(8) Uani 1 1 d . 0
N21 N 1.3813(2) 0.34158(18) 0.69584(18) 0.0480(8) Uani 1 1 d . 0
N22 N 1.3219(2) 0.25933(19) 0.62297(17) 0.0505(8) Uani 1 1 d . 0
N23 N 1.3675(2) 0.2684(2) 0.78355(17) 0.0512(8) Uani 1 1 d . 0
N24 N 1.3018(2) 0.18768(18) 0.70956(16) 0.0455(8) Uani 1 1 d . 0
O1 O 1.1243(2) 0.30359(15) 0.48149(13) 0.0497(7) Uani 1 1 d . 0
O2 O 0.9024(2) 0.35986(14) 0.44362(13) 0.0488(7) Uani 1 1 d . 0
O3 O 0.86451(18) 0.49896(13) 0.52775(12) 0.0440(6) Uani 1 1 d . 0
O4 O 1.0301(2) 0.63917(14) 0.68221(14) 0.0498(7) Uani 1 1 d . 0
O5 O 1.26501(19) 0.50268(15) 0.66006(16) 0.0527(7) Uani 1 1 d . 0
O6 O 1.31141(19) 0.37338(17) 0.58800(15) 0.0554(7) Uani 1 1 d . 0
O7 O 1.07993(18) 0.11442(14) 0.68764(13) 0.0466(6) Uani 1 1 d . 0
O8 O 0.86135(19) 0.15885(15) 0.64831(14) 0.0508(7) Uani 1 1 d . 0
O9 O 0.84313(18) 0.29492(15) 0.73006(14) 0.0488(7) Uani 1 1 d . 0
O10 O 1.01749(18) 0.43545(15) 0.88581(13) 0.0482(7) Uani 1 1 d . 0
O11 O 1.25026(19) 0.33441(17) 0.88984(15) 0.0560(7) Uani 1 1 d . 0
O12 O 1.27458(19) 0.18973(16) 0.80581(14) 0.0520(7) Uani 1 1 d . 0
O1W O 1.0399(2) 0.51679(14) 0.58102(15) 0.0528(7) Uani 1 1 d . 2
O2W O 1.1028(3) 0.2580(2) 0.85667(16) 0.0892(13) Uani 1 1 d . 2
O3W O 0.5376(3) 0.3177(3) 0.4560(4) 0.167(3) Uani 1 1 d . 2
O5W O 1.4545(4) 0.4142(5) 0.9822(3) 0.166(3) Uani 1 1 d . 2
O4W O 1.2285(7) 0.7417(5) 0.6803(3) 0.207(5) Uani 1 1 d . 2

loop_
_atom_site_aniso_label
_atom_site_aniso_U_11
_atom_site_aniso_U_22
_atom_site_aniso_U_33
_atom_site_aniso_U_23
_atom_site_aniso_U_13
_atom_site_aniso_U_12
Zn1 0.0481(3) 0.0516(3) 0.0704(4) -0.0044(2) 0.0137(3) 0.0003(2)
Cl1 0.0678(8) 0.0730(9) 0.190(2) -0.0510(11) 0.0529(11) -0.0233(7)
Cl2 0.0823(9) 0.1055(12) 0.0626(9) 0.0039(8) 0.0202(7) -0.0050(8)
Cl3 0.0678(8) 0.0811(9) 0.0894(11) 0.0226(8) -0.0025(7) 0.0044(7)
Cl4 0.0516(6) 0.0488(6) 0.0952(9) -0.0251(6) 0.0238(6) -0.0044(5)
C37 0.0448(19) 0.0305(18) 0.0291(18) 0.0000(14) 0.0115(15) -0.0028(14)
C38 0.0428(18) 0.0287(16) 0.0302(18) -0.0014(13) 0.0207(15) -0.0018(14)
C39 0.0374(18) 0.0393(19) 0.038(2) 0.0010(15) 0.0209(16) 0.0018(14)
C40 0.0369(18) 0.0362(18) 0.0310(19) 0.0008(14) 0.0116(15) 0.0009(14)
C41 0.0427(18) 0.0265(16) 0.0298(18) 0.0000(13) 0.0179(15) -0.0047(13)
C42 0.0384(18) 0.0316(18) 0.035(2) -0.0044(14) 0.0120(15) -0.0094(14)
N25 0.0476(17) 0.0426(17) 0.0309(16) 0.0059(13) 0.0208(14) -0.0020(13)
N26 0.0513(18) 0.0378(17) 0.0383(18) 0.0070(13) 0.0174(15) -0.0098(14)
C1 0.062(2) 0.046(2) 0.0252(19) -0.0095(16) 0.0208(18) -0.0035(18)
C2 0.059(2) 0.041(2) 0.032(2) -0.0063(16) 0.0186(18) 0.0124(17)
C3 0.071(3) 0.0310(19) 0.033(2) -0.0042(15) 0.0193(19) 0.0052(17)
C4 0.056(2) 0.0251(17) 0.034(2) 0.0012(14) 0.0158(17) 0.0056(15)
C5 0.067(2) 0.038(2) 0.028(2) -0.0030(15) 0.0187(18) -0.0003(17)
C6 0.061(2) 0.0292(19) 0.049(2) 0.0025(17) 0.010(2) -0.0051(17)
C7 0.050(2) 0.0324(19) 0.0274(18) -0.0032(14) 0.0116(16) -0.0061(15)
C8 0.056(2) 0.0284(18) 0.037(2) -0.0014(15) 0.0125(17) -0.0114(16)
C9 0.0423(19) 0.0363(19) 0.035(2) 0.0009(15) 0.0066(16) -0.0098(15)
C10 0.047(2) 0.0348(19) 0.037(2) 0.0038(16) 0.0091(17) -0.0151(16)
C11 0.045(2) 0.0370(19) 0.032(2) 0.0042(15) 0.0088(16) -0.0002(15)
C12 0.047(2) 0.044(2) 0.044(2) 0.0030(17) 0.0193(18) -0.0157(17)
C13 0.0393(18) 0.0315(18) 0.036(2) 0.0056(15) 0.0127(16) 0.0061(14)
C14 0.0364(18) 0.051(2) 0.035(2) 0.0028(16) 0.0130(16) -0.0004(16)
C15 0.043(2) 0.052(2) 0.038(2) 0.0007(17) 0.0223(17) 0.0047(16)
C16 0.0388(19) 0.055(2) 0.037(2) 0.0041(18) 0.0230(17) -0.0056(17)
C17 0.058(2) 0.035(2) 0.037(2) -0.0028(16) 0.0159(18) 0.0108(17)
C18 0.050(2) 0.049(2) 0.036(2) -0.0048(17) 0.0237(18) -0.0060(17)
C19 0.059(2) 0.0300(19) 0.037(2) -0.0075(15) 0.0283(18) -0.0052(16)
C20 0.050(2) 0.0290(17) 0.0317(19) -0.0009(14) 0.0223(16) -0.0005(14)
C21 0.050(2) 0.0312(18) 0.0332(19) -0.0036(14) 0.0218(16) -0.0034(15)
C22 0.052(2) 0.0325(18) 0.037(2) 0.0012(15) 0.0252(18) -0.0004(15)
C23 0.066(3) 0.0293(19) 0.077(3) -0.0108(19) 0.045(2) -0.0121(18)
C24 0.048(2) 0.061(3) 0.041(2) -0.0093(19) 0.0211(19) -0.0048(19)
C25 0.041(2) 0.043(2) 0.061(3) -0.0153(19) 0.026(2) -0.0153(17)
C26 0.047(2) 0.047(2) 0.058(3) -0.0207(19) 0.024(2) -0.0154(18)
C27 0.0349(19) 0.063(3) 0.055(3) -0.017(2) 0.0149(18) -0.0119(18)
C28 0.0380(19) 0.058(3) 0.040(2) -0.0130(19) 0.0078(17) -0.0095(18)
C29 0.039(2) 0.067(3) 0.071(3) -0.012(2) 0.031(2) -0.0109(19)
C30 0.048(2) 0.070(3) 0.038(2) -0.007(2) 0.0068(18) 0.003(2)
C31 0.0376(19) 0.058(3) 0.055(3) -0.003(2) 0.0286(19) 0.0043(17)
C32 0.0363(19) 0.063(3) 0.044(2) -0.0048(19) 0.0154(17) 0.0080(17)
C33 0.046(2) 0.052(2) 0.045(2) -0.0027(18) 0.0192(18) 0.0105(17)
C34 0.046(2) 0.045(2) 0.043(2) 0.0019(18) 0.0114(18) 0.0149(17)
C35 0.067(3) 0.070(3) 0.047(3) -0.006(2) 0.035(2) -0.003(2)
C36 0.055(2) 0.040(2) 0.041(2) 0.0012(17) 0.0147(18) 0.0130(17)
N1 0.058(2) 0.0481(19) 0.0335(18) 0.0018(14) 0.0181(15) 0.0025(15)
N2 0.063(2) 0.0368(17) 0.0283(16) 0.0020(13) 0.0162(15) 0.0016(14)
N3 0.0514(18) 0.0418(17) 0.0332(17) 0.0009(13) 0.0144(14) 0.0068(14)
N4 0.0545(19) 0.0345(16) 0.0348(18) 0.0004(13) 0.0138(15) -0.0017(14)
N5 0.0554(18) 0.0326(16) 0.0390(18) -0.0001(13) 0.0238(15) -0.0053(13)
N6 0.0543(18) 0.0337(16) 0.0402(18) 0.0022(13) 0.0194(15) -0.0046(14)
N7 0.0506(18) 0.0336(16) 0.0372(18) 0.0036(13) 0.0123(14) -0.0062(13)
N8 0.0497(18) 0.0394(17) 0.0356(17) 0.0010(13) 0.0143(14) -0.0101(14)
N9 0.0417(16) 0.0445(18) 0.0289(16) 0.0003(13) 0.0125(13) -0.0011(13)
N10 0.0563(18) 0.0357(16) 0.0312(16) -0.0019(13) 0.0200(14) -0.0026(13)
N11 0.0458(17) 0.0451(18) 0.0353(18) 0.0017(14) 0.0165(14) -0.0075(14)
N12 0.0500(17) 0.0431(18) 0.0353(17) 0.0032(14) 0.0203(14) -0.0063(14)
N13 0.0555(19) 0.0325(15) 0.0322(16) 0.0014(12) 0.0224(15) -0.0009(13)
N14 0.0527(19) 0.0321(16) 0.0432(19) -0.0021(13) 0.0214(15) -0.0097(13)
N15 0.0456(17) 0.0481(18) 0.0317(17) 0.0048(13) 0.0197(15) -0.0049(13)
N16 0.0496(19) 0.062(2) 0.0333(18) 0.0062(15) 0.0180(15) -0.0045(16)
N17 0.0547(19) 0.0392(17) 0.053(2) -0.0091(15) 0.0316(17) -0.0081(14)
N18 0.0432(18) 0.060(2) 0.054(2) -0.0109(17) 0.0220(17) -0.0042(16)
N19 0.0485(19) 0.055(2) 0.0414(19) -0.0012(15) 0.0193(16) -0.0005(15)
N20 0.0462(18) 0.056(2) 0.049(2) -0.0131(16) 0.0186(16) -0.0035(16)
N21 0.0469(18) 0.051(2) 0.052(2) -0.0060(16) 0.0240(16) -0.0016(15)
N22 0.054(2) 0.055(2) 0.044(2) -0.0045(16) 0.0189(16) -0.0004(16)
N23 0.0495(19) 0.062(2) 0.041(2) -0.0053(16) 0.0144(16) 0.0022(16)
N24 0.0489(18) 0.0447(18) 0.0410(19) -0.0021(15) 0.0132(15) 0.0082(14)
O1 0.0751(19) 0.0439(16) 0.0360(15) 0.0011(12) 0.0266(14) -0.0033(13)
O2 0.0755(19) 0.0364(14) 0.0434(16) 0.0025(12) 0.0320(14) -0.0091(13)
O3 0.0627(17) 0.0408(14) 0.0334(14) 0.0066(11) 0.0229(13) -0.0059(12)
O4 0.083(2) 0.0297(14) 0.0443(16) -0.0020(11) 0.0325(15) -0.0045(13)
O5 0.0626(18) 0.0519(17) 0.053(2) -0.0018(14) 0.0322(15) -0.0053(13)
O6 0.0574(17) 0.0628(19) 0.0555(19) 0.0068(15) 0.0315(15) 0.0025(14)
O7 0.0604(17) 0.0421(15) 0.0377(15) 0.0076(12) 0.0175(13) 0.0042(12)
O8 0.0630(17) 0.0472(16) 0.0398(16) 0.0118(13) 0.0148(13) -0.0126(13)
O9 0.0580(16) 0.0489(16) 0.0412(16) 0.0086(13) 0.0194(13) -0.0014(13)
O10 0.0555(16) 0.0598(18) 0.0320(15) 0.0064(12) 0.0186(13) -0.0048(13)
O11 0.0569(17) 0.0569(18) 0.0536(18) 0.0006(14) 0.0186(15) -0.0055(14)
O12 0.0598(17) 0.0562(17) 0.0401(16) 0.0041(13) 0.0176(14) 0.0089(14)
O1W 0.0721(19) 0.0380(15) 0.0570(19) 0.0003(13) 0.0334(16) -0.0021(13)
O2W 0.114(3) 0.118(3) 0.0374(18) -0.0012(19) 0.0288(19) -0.062(3)
O3W 0.065(3) 0.133(5) 0.224(8) 0.023(5) -0.050(4) -0.032(3)
O5W 0.120(4) 0.256(9) 0.111(5) -0.054(5) 0.024(4) -0.026(5)
O4W 0.335(11) 0.216(8) 0.064(3) -0.013(4) 0.061(5) 0.128(8)

loop_
_atom_type_symbol
_atom_type_description
_atom_type_scat_dispersion_real
_atom_type_scat_dispersion_imag
_atom_type_scat_source
C C 0.0033 0.0016 'International Tables Vol C Tables 4.2.6.8 and 6.1.1.4'
H H 0.0000 0.0000 'International Tables Vol C Tables 4.2.6.8 and 6.1.1.4'
N N 0.0061 0.0033 'International Tables Vol C Tables 4.2.6.8 and 6.1.1.4'
O O 0.0106 0.0060 'International Tables Vol C Tables 4.2.6.8 and 6.1.1.4'
Zn Zn 0.2839 1.4301 'International Tables Vol C Tables 4.2.6.8 and 6.1.1.4'
Cl Cl 0.1484 0.1585 'International Tables Vol C Tables 4.2.6.8 and 6.1.1.4'

loop_
_geom_angle_atom_site_label_1
_geom_angle_atom_site_label_2
_geom_angle_atom_site_label_3
_geom_angle
Cl4 Zn1 Cl1 109.91(5)
Cl4 Zn1 Cl2 114.37(6)
Cl1 Zn1 Cl2 109.82(8)
Cl4 Zn1 Cl3 105.77(6)
Cl1 Zn1 Cl3 112.17(8)
Cl2 Zn1 Cl3 104.69(7)
C38 C37 C42 118.9(3)
C38 C37 H37 120.5
C42 C37 H37 120.5
C39 C38 C37 121.7(3)
C39 C38 N25 122.0(3)
C37 C38 N25 116.1(3)
C38 C39 C40 119.3(3)
C38 C39 H39 120.3
C40 C39 H39 120.3
C39 C40 C41 119.3(3)
C39 C40 H40 120.4
C41 C40 H40 120.4
C42 C41 C40 121.4(3)
C42 C41 N26 120.6(3)
C40 C41 N26 118.0(3)
C41 C42 C37 119.2(3)
C41 C42 H42 120.4
C37 C42 H42 120.4
C38 N25 H25A 109.5
C38 N25 H25B 109.5
H25A N25 H25B 109.5
C38 N25 H25C 109.5
H25A N25 H25C 109.5
H25B N25 H25C 109.5
C41 N26 H26A 109.5
C41 N26 H26B 109.5
H26A N26 H26B 109.5
C41 N26 H26C 109.5
H26A N26 H26C 109.5
H26B N26 H26C 109.5
O1 C1 N1 125.8(4)
O1 C1 N2 125.1(4)
N1 C1 N2 109.1(3)
N3 C2 N1 114.0(3)
N3 C2 C3 103.9(3)
N1 C2 C3 103.1(3)
N3 C2 H2 111.8
N1 C2 H2 111.8
C3 C2 H2 111.8
N4 C3 N2 113.8(3)
N4 C3 C2 103.1(3)
N2 C3 C2 103.3(3)
N4 C3 H3 112.0
N2 C3 H3 112.0
C2 C3 H3 112.0
O7 C4 N4 125.6(4)
O7 C4 N3 125.7(4)
N4 C4 N3 108.7(3)
N5 C5 N2 113.3(3)
N5 C5 H5A 108.9
N2 C5 H5A 108.9
N5 C5 H5B 108.9
N2 C5 H5B 108.9
H5A C5 H5B 107.7
N4 C6 N7 113.5(3)
N4 C6 H6A 108.9
N7 C6 H6A 108.9
N4 C6 H6B 108.9
N7 C6 H6B 108.9
H6A C6 H6B 107.7
O2 C7 N5 126.0(3)
O2 C7 N6 125.5(3)
N5 C7 N6 108.5(3)
N7 C8 N5 114.2(3)
N7 C8 C9 103.3(3)
N5 C8 C9 102.5(3)
N7 C8 H8 112.0
N5 C8 H8 112.0
C9 C8 H8 112.0
N6 C9 N8 115.1(3)
N6 C9 C8 104.3(3)
N8 C9 C8 102.7(3)
N6 C9 H9 111.4
N8 C9 H9 111.4
C8 C9 H9 111.4
O8 C10 N7 126.1(4)
O8 C10 N8 126.1(4)
N7 C10 N8 107.8(3)
N6 C11 N9 112.8(3)
N6 C11 H11A 109.0
N9 C11 H11A 109.0
N6 C11 H11B 109.0
N9 C11 H11B 109.0
H11A C11 H11B 107.8
N11 C12 N8 113.1(3)
N11 C12 H12A 109.0
N8 C12 H12A 109.0
N11 C12 H12B 109.0
N8 C12 H12B 109.0
H12A C12 H12B 107.8
O3 C13 N9 126.6(3)
O3 C13 N10 124.6(3)
N9 C13 N10 108.9(3)
N11 C14 N9 114.4(3)
N11 C14 C15 103.1(3)
N9 C14 C15 102.9(3)
N11 C14 H14 111.9
N9 C14 H14 111.9
C15 C14 H14 111.9
N12 C15 N10 113.9(3)
N12 C15 C14 103.2(3)
N10 C15 C14 103.6(3)
N12 C15 H15 111.9
N10 C15 H15 111.9
C14 C15 H15 111.9
O9 C16 N11 126.6(4)
O9 C16 N12 125.1(4)
N11 C16 N12 108.3(3)
N10 C17 N13 112.1(3)
N10 C17 H17A 109.2
N13 C17 H17A 109.2
N10 C17 H17B 109.2
N13 C17 H17B 109.2
H17A C17 H17B 107.9
N12 C18 N15 110.6(3)
N12 C18 H18A 109.5
N15 C18 H18A 109.5
N12 C18 H18B 109.5
N15 C18 H18B 109.5
H18A C18 H18B 108.1
O4 C19 N14 126.2(4)
O4 C19 N13 125.9(4)
N14 C19 N13 107.9(3)
N15 C20 N13 116.5(3)
N15 C20 C21 103.0(3)
N13 C20 C21 102.9(3)
N15 C20 H20 111.2
N13 C20 H20 111.2
C21 C20 H20 111.2
N14 C21 N16 115.1(3)
N14 C21 C20 103.6(3)
N16 C21 C20 103.3(3)
N14 C21 H21 111.4
N16 C21 H21 111.4
C20 C21 H21 111.4
O10 C22 N16 126.5(4)
O10 C22 N15 125.8(3)
N16 C22 N15 107.7(3)
N17 C23 N14 111.0(3)
N17 C23 H23A 109.4
N14 C23 H23A 109.4
N17 C23 H23B 109.4
N14 C23 H23B 109.4
H23A C23 H23B 108.0
N19 C24 N16 111.8(3)
N19 C24 H24A 109.3
N16 C24 H24A 109.3
N19 C24 H24B 109.3
N16 C24 H24B 109.3
H24A C24 H24B 107.9
O5 C25 N17 125.7(4)
O5 C25 N18 127.4(4)
N17 C25 N18 106.9(4)
N17 C26 N19 114.5(3)
N17 C26 C27 103.5(3)
N19 C26 C27 102.4(3)
N17 C26 H26 111.9
N19 C26 H26 111.9
C27 C26 H26 111.9
N18 C27 N20 114.8(3)
N18 C27 C26 102.1(4)
N20 C27 C26 103.4(3)
N18 C27 H27 111.9
N20 C27 H27 111.9
C26 C27 H27 111.9
O11 C28 N19 126.1(4)
O11 C28 N20 125.4(4)
N19 C28 N20 108.5(4)
N18 C29 N21 113.1(3)
N18 C29 H29A 109.0
N21 C29 H29A 109.0
N18 C29 H29B 109.0
N21 C29 H29B 109.0
H29A C29 H29B 107.8
N23 C30 N20 113.6(3)
N23 C30 H30A 108.8
N20 C30 H30A 108.8
N23 C30 H30B 108.8
N20 C30 H30B 108.8
H30A C30 H30B 107.7
O6 C31 N22 125.6(4)
O6 C31 N21 125.9(4)
N22 C31 N21 108.5(4)
N21 C32 N23 115.1(3)
N21 C32 C33 103.6(3)
N23 C32 C33 103.0(3)
N21 C32 H32 111.5
N23 C32 H32 111.5
C33 C32 H32 111.5
N22 C33 N24 114.9(3)
N22 C33 C32 102.3(3)
N24 C33 C32 103.2(3)
N22 C33 H33 111.9
N24 C33 H33 111.9
C32 C33 H33 111.9
O12 C34 N24 124.7(4)
O12 C34 N23 126.1(4)
N24 C34 N23 109.1(4)
N22 C35 N1 113.5(3)
N22 C35 H35A 108.9
N1 C35 H35A 108.9
N22 C35 H35B 108.9
N1 C35 H35B 108.9
H35A C35 H35B 107.7
N24 C36 N3 113.0(3)
N24 C36 H36A 109.0
N3 C36 H36A 109.0
N24 C36 H36B 109.0
N3 C36 H36B 109.0
H36A C36 H36B 107.8
C1 N1 C2 112.7(3)
C1 N1 C35 124.2(4)
C2 N1 C35 122.2(4)
C1 N2 C5 123.6(3)
C1 N2 C3 111.6(3)
C5 N2 C3 123.1(3)
C4 N3 C2 111.8(3)
C4 N3 C36 122.3(3)
C2 N3 C36 122.9(3)
C4 N4 C6 123.5(3)
C4 N4 C3 112.2(3)
C6 N4 C3 122.7(3)
C7 N5 C5 121.0(3)
C7 N5 C8 112.4(3)
C5 N5 C8 124.0(3)
C7 N6 C11 122.0(3)
C7 N6 C9 111.7(3)
C11 N6 C9 125.9(3)
C10 N7 C8 112.9(3)
C10 N7 C6 121.5(3)
C8 N7 C6 125.0(3)
C10 N8 C9 112.9(3)
C10 N8 C12 121.7(3)
C9 N8 C12 124.5(3)
C13 N9 C14 112.5(3)
C13 N9 C11 122.5(3)
C14 N9 C11 123.4(3)
C13 N10 C17 124.3(3)
C13 N10 C15 111.7(3)
C17 N10 C15 123.9(3)
C16 N11 C14 113.1(3)
C16 N11 C12 122.5(3)
C14 N11 C12 124.3(3)
C16 N12 C18 123.0(3)
C16 N12 C15 112.2(3)
C18 N12 C15 124.8(3)
C19 N13 C20 112.0(3)
C19 N13 C17 121.7(3)
C20 N13 C17 123.2(3)
C19 N14 C21 112.7(3)
C19 N14 C23 122.8(3)
C21 N14 C23 124.1(3)
C22 N15 C20 112.8(3)
C22 N15 C18 122.4(3)
C20 N15 C18 121.8(3)
C22 N16 C24 124.2(3)
C22 N16 C21 112.3(3)
C24 N16 C21 123.5(3)
C25 N17 C23 122.5(4)
C25 N17 C26 112.5(3)
C23 N17 C26 123.2(3)
C25 N18 C27 114.5(3)
C25 N18 C29 122.2(4)
C27 N18 C29 123.3(4)
C28 N19 C24 123.4(4)
C28 N19 C26 113.0(3)
C24 N19 C26 123.5(4)
C28 N20 C27 111.8(3)
C28 N20 C30 122.2(4)
C27 N20 C30 123.8(3)
C31 N21 C32 112.3(3)
C31 N21 C29 122.1(4)
C32 N21 C29 124.9(4)
C31 N22 C33 113.0(4)
C31 N22 C35 121.6(4)
C33 N22 C35 124.8(4)
C34 N23 C30 123.0(4)
C34 N23 C32 111.9(3)
C30 N23 C32 124.8(4)
C34 N24 C36 122.0(4)
C34 N24 C33 112.0(3)
C36 N24 C33 124.1(3)

loop_
_geom_bond_atom_site_label_1
_geom_bond_atom_site_label_2
_geom_bond_distance
Zn1 Cl4 2.2596(12)
Zn1 Cl1 2.2641(15)
Zn1 Cl2 2.2727(17)
Zn1 Cl3 2.2946(15)
C37 C38 1.383(5)
C37 C42 1.399(5)
C37 H37 0.9400
C38 C39 1.367(5)
C38 N25 1.466(4)
C39 C40 1.387(5)
C39 H39 0.9400
C40 C41 1.389(5)
C40 H40 0.9400
C41 C42 1.368(5)
C41 N26 1.467(4)
C42 H42 0.9400
N25 H25A 0.9000
N25 H25B 0.9000
N25 H25C 0.9000
N26 H26A 0.9000
N26 H26B 0.9000
N26 H26C 0.9000
C1 O1 1.245(5)
C1 N1 1.353(5)
C1 N2 1.366(5)
C2 N3 1.436(5)
C2 N1 1.455(5)
C2 C3 1.548(6)
C2 H2 0.9900
C3 N4 1.449(5)
C3 N2 1.465(5)
C3 H3 0.9900
C4 O7 1.226(5)
C4 N4 1.361(5)
C4 N3 1.375(5)
C5 N5 1.449(5)
C5 N2 1.450(5)
C5 H5A 0.9800
C5 H5B 0.9800
C6 N4 1.438(5)
C6 N7 1.470(5)
C6 H6A 0.9800
C6 H6B 0.9800
C7 O2 1.209(4)
C7 N5 1.368(5)
C7 N6 1.378(5)
C8 N7 1.441(5)
C8 N5 1.459(5)
C8 C9 1.554(6)
C8 H8 0.9900
C9 N6 1.445(5)
C9 N8 1.447(5)
C9 H9 0.9900
C10 O8 1.225(5)
C10 N7 1.363(5)
C10 N8 1.366(5)
C11 N6 1.440(5)
C11 N9 1.461(5)
C11 H11A 0.9800
C11 H11B 0.9800
C12 N11 1.450(5)
C12 N8 1.459(5)
C12 H12A 0.9800
C12 H12B 0.9800
C13 O3 1.224(4)
C13 N9 1.363(5)
C13 N10 1.376(5)
C14 N11 1.441(5)
C14 N9 1.459(5)
C14 C15 1.557(6)
C14 H14 0.9900
C15 N12 1.449(5)
C15 N10 1.460(5)
C15 H15 0.9900
C16 O9 1.221(5)
C16 N11 1.360(5)
C16 N12 1.376(5)
C17 N10 1.439(5)
C17 N13 1.469(5)
C17 H17A 0.9800
C17 H17B 0.9800
C18 N12 1.443(5)
C18 N15 1.449(5)
C18 H18A 0.9800
C18 H18B 0.9800
C19 O4 1.224(5)
C19 N14 1.360(5)
C19 N13 1.374(5)
C20 N15 1.441(4)
C20 N13 1.448(5)
C20 C21 1.540(5)
C20 H20 0.9900
C21 N14 1.440(5)
C21 N16 1.455(5)
C21 H21 0.9900
C22 O10 1.217(4)
C22 N16 1.366(5)
C22 N15 1.370(5)
C23 N17 1.443(6)
C23 N14 1.472(5)
C23 H23A 0.9800
C23 H23B 0.9800
C24 N19 1.433(5)
C24 N16 1.446(5)
C24 H24A 0.9800
C24 H24B 0.9800
C25 O5 1.215(5)
C25 N17 1.371(5)
C25 N18 1.379(6)
C26 N17 1.451(6)
C26 N19 1.455(5)
C26 C27 1.564(6)
C26 H26 0.9900
C27 N18 1.428(6)
C27 N20 1.444(6)
C27 H27 0.9900
C28 O11 1.223(5)
C28 N19 1.353(6)
C28 N20 1.379(5)
C29 N18 1.459(5)
C29 N21 1.460(6)
C29 H29A 0.9800
C29 H29B 0.9800
C30 N23 1.431(6)
C30 N20 1.452(6)
C30 H30A 0.9800
C30 H30B 0.9800
C31 O6 1.231(5)
C31 N22 1.359(6)
C31 N21 1.367(6)
C32 N21 1.441(6)
C32 N23 1.459(5)
C32 C33 1.564(6)
C32 H32 0.9900
C33 N22 1.451(6)
C33 N24 1.456(5)
C33 H33 0.9900
C34 O12 1.226(5)
C34 N24 1.363(5)
C34 N23 1.372(6)
C35 N22 1.457(6)
C35 N1 1.461(6)
C35 H35A 0.9800
C35 H35B 0.9800
C36 N24 1.452(5)
C36 N3 1.454(5)
C36 H36A 0.9800
C36 H36B 0.9800

loop_
_platon_squeeze_void_nr
_platon_squeeze_void_average_x
_platon_squeeze_void_average_y
_platon_squeeze_void_average_z
_platon_squeeze_void_volume
_platon_squeeze_void_count_electrons
_platon_squeeze_void_content
1 0.500 0.069 1.016 1240 329 ' '
